data_1536136
loop_
_publ_author_name
'Jeitschko, W.'
'Floerke, U.'
'Scholz, U.D.'

_publ_section_title
;
 Ambient pressure synthesis, properties, and structure refinements of V P4
 and Co P2
;
_journal_name_full 'Journal of Solid State Chemistry'
_journal_page_first 320
_journal_page_last 326
_journal_volume 52
_journal_year 1984
_chemical_formula_sum 'Co P2'
_space_group_IT_number 14
_symmetry_space_group_name_Hall '-P 2ybc'
_symmetry_space_group_name_H-M 'P 1 21/c 1'
_cell_angle_alpha 90
_cell_angle_beta 114.71
_cell_angle_gamma 90
_cell_formula_units_Z 4
_cell_length_a 5.551
_cell_length_b 5.549
_cell_length_c 5.614
_cell_volume 157.091
_citation_journal_id_ASTM JSSCBI
_cod_data_source_file Jeitschko_JSSCBI_1984_604.cif
_cod_data_source_block Co1P2
_cod_original_cell_volume 157.0914
_cod_original_formula_sum 'Co1 P2'
_cod_database_code 1536136

loop_
_symmetry_equiv_pos_as_xyz
x,y,z
-x,y+1/2,-z+1/2
-x,-y,-z
x,-y-1/2,z-1/2

loop_
_atom_site_label
_atom_site_type_symbol
_atom_site_fract_x
_atom_site_fract_y
_atom_site_fract_z
_atom_site_occupancy
_atom_site_U_iso_or_equiv
P1 P 0.3383 0.37213 0.18196 1 0.0
Co1 Co 0.27079 0.00124 0.28585 1 0.0
P2 P 0.15899 0.62666 0.36478 1 0.0
